data_1573143
loop_
_publ_author_name
'Yadav, Jyoti'
'Konar, Sanjit'

_publ_section_title
;
 Spin State Modulation and Kinetic Control of Thermal Contraction in a
 [Fe2Co2] Discrete Prussian Blue Analogue
;
_journal_name_full 'Chemical Science'
_journal_paper_doi 10.1039/D4SC05792A
_journal_year 2024
_chemical_formula_moiety 'C36 H22 B Co F10 Fe N15, Cl O4, 2(C H4 O), H2 O'
_chemical_formula_sum 'C38 H32 B Cl Co F10 Fe N15 O7'
_chemical_formula_weight 1161.82
_space_group_crystal_system monoclinic
_space_group_IT_number 14
_space_group_name_Hall '-P 2ybc'
_space_group_name_H-M_alt 'P 1 21/c 1'
_atom_sites_solution_hydrogens mixed
_atom_sites_solution_primary dual
_audit_creation_date 2023-12-17
_audit_creation_method
;
Olex2 1.2
(compiled 2018.05.29 svn.r3508 for OlexSys, GUI svn.r5506)
;
_audit_update_record
;
2023-12-21 deposited with the CCDC.	2024-11-10 downloaded from the CCDC.
;
_cell_angle_alpha 90
_cell_angle_beta 103.72(2)
_cell_angle_gamma 90
_cell_formula_units_Z 4
_cell_length_a 14.938(11)
_cell_length_b 20.830(16)
_cell_length_c 15.450(12)
_cell_measurement_reflns_used 4200
_cell_measurement_temperature 250.00
_cell_measurement_theta_max 18.86
_cell_measurement_theta_min 2.38
_cell_volume 4670(6)
_computing_cell_refinement 'SAINT V8.40A (?, 2016)'
_computing_data_reduction 'SAINT V8.40A (?, 2016)'
_computing_molecular_graphics 'Olex2 (Dolomanov et al., 2009)'
_computing_publication_material 'Olex2 (Dolomanov et al., 2009)'
_computing_structure_refinement 'ShelXL (Sheldrick, 2015)'
_computing_structure_solution 'ShelXT (Sheldrick, 2015)'
_diffrn_ambient_temperature 250.0
_diffrn_measured_fraction_theta_full 0.991
_diffrn_measured_fraction_theta_max 0.950
_diffrn_measurement_device_type 'Bruker APEX-II CCD'
_diffrn_measurement_method '\f and \w scans'
_diffrn_radiation_type MoK\a
_diffrn_radiation_wavelength 0.71073
_diffrn_reflns_av_R_equivalents 0.1440
_diffrn_reflns_av_unetI/netI 0.2510
_diffrn_reflns_Laue_measured_fraction_full 0.991
_diffrn_reflns_Laue_measured_fraction_max 0.950
_diffrn_reflns_limit_h_max 17
_diffrn_reflns_limit_h_min -18
_diffrn_reflns_limit_k_max 25
_diffrn_reflns_limit_k_min -24
_diffrn_reflns_limit_l_max 18
_diffrn_reflns_limit_l_min -14
_diffrn_reflns_number 23755
_diffrn_reflns_point_group_measured_fraction_full 0.991
_diffrn_reflns_point_group_measured_fraction_max 0.950
_diffrn_reflns_theta_full 25.242
_diffrn_reflns_theta_max 26.016
_diffrn_reflns_theta_min 2.407
_diffrn_standards_number 0
_exptl_absorpt_coefficient_mu 0.829
_exptl_absorpt_correction_T_max 0.7452
_exptl_absorpt_correction_T_min 0.5002
_exptl_absorpt_correction_type multi-scan
_exptl_absorpt_process_details
;
SADABS-2016/2 (Bruker,2016/2) was used for absorption correction.
wR2(int) was 0.1149 before and 0.0991 after correction.
The Ratio of minimum to maximum transmission is 0.6712.
The \l/2 correction factor is Not present.
;
_exptl_crystal_colour Red
_exptl_crystal_density_diffrn 1.652
_exptl_crystal_description Plate
_exptl_crystal_F_000 2344
_exptl_crystal_preparation 'Magnetic properties'
_exptl_crystal_size_max 0.19
_exptl_crystal_size_mid 0.17
_exptl_crystal_size_min 0.02
_refine_diff_density_max 0.430
_refine_diff_density_min -0.469
_refine_diff_density_rms 0.087
_refine_ls_extinction_method none
_refine_ls_goodness_of_fit_ref 0.936
_refine_ls_hydrogen_treatment constr
_refine_ls_matrix_type full
_refine_ls_number_parameters 674
_refine_ls_number_reflns 8732
_refine_ls_number_restraints 0
_refine_ls_restrained_S_all 0.936
_refine_ls_R_factor_all 0.2343
_refine_ls_R_factor_gt 0.0722
_refine_ls_shift/su_max 0.001
_refine_ls_shift/su_mean 0.000
_refine_ls_structure_factor_coef Fsqd
_refine_ls_weighting_details 'w=1/[\s^2^(Fo^2^)+(0.0563P)^2^] where P=(Fo^2^+2Fc^2^)/3'
_refine_ls_weighting_scheme calc
_refine_ls_wR_factor_gt 0.1472
_refine_ls_wR_factor_ref 0.2135
_reflns_Friedel_coverage 0.000
_reflns_number_gt 3019
_reflns_number_total 8732
_reflns_threshold_expression 'I > 2\s(I)'
_cod_data_source_file d4sc05792a3.cif
_cod_data_source_block 1_4MeOH_2H2O_250K
_cod_database_code 1573143
_shelx_shelxl_version_number 2018/1
_shelx_space_group_comment
;
The symmetry employed for this shelxl refinement is uniquely defined
by the following loop, which should always be used as a source of
symmetry information in preference to the above space-group names.
They are only intended as comments.
;
_olex2_refinement_description
;
1. Fixed Uiso
 At 1.2 times of:
  All B(H) groups, All C(H) groups, All N(H,H) groups
 At 1.5 times of:
  All C(H,H,H) groups, All O(H) groups, All O(H,H) groups
2.a Free rotating group:
 O5(H5A,H5B)
2.b Ternary CH refined with riding coordinates:
 B1(H1)
2.c Aromatic/amide H refined with riding coordinates:
 C35(H35), C23(H23), C3(H3), C33(H33), C34(H34), C36(H36), C21(H21), C11(H11),
 C24(H24), C22(H22), C8(H8), C9(H9), C5(H5), C6(H6), C4(H4), C10(H10), C7(H7)
2.d X=CH2 refined with riding coordinates:
 N11(H11A,H11B), N14(H14A,H14B)
2.e Idealised Me refined as rotating group:
 C38(H38A,H38B,H38C), C37(H37A,H37B,H37C)
2.f Idealised tetrahedral OH refined as rotating group:
 O7(H7A), O6(H6A)
;
_olex2_submission_special_instructions 'No special instructions were received'

loop_
_space_group_symop_operation_xyz
'x, y, z'
'-x, y+1/2, -z+1/2'
'-x, -y, -z'
'x, -y-1/2, z-1/2'

loop_
_atom_site_label
_atom_site_type_symbol
_atom_site_fract_x
_atom_site_fract_y
_atom_site_fract_z
_atom_site_U_iso_or_equiv
_atom_site_adp_type
_atom_site_occupancy
_atom_site_site_symmetry_order
_atom_site_calc_flag
_atom_site_refinement_flags_posn
_atom_site_refinement_flags_adp
_atom_site_refinement_flags_occupancy
_atom_site_disorder_assembly
_atom_site_disorder_group
Co1 Co 0.30126(7) 0.50238(5) 0.80126(7) 0.0421(3) Uani 1 1 d . . . . .
Fe1 Fe 0.46742(8) 0.36104(6) 1.02454(7) 0.0459(4) Uani 1 1 d . . . . .
Cl1 Cl -0.11256(19) 0.37089(13) 0.63167(17) 0.0695(8) Uani 1 1 d . . . . .
F6 F 0.0571(3) 0.5341(2) 0.6863(3) 0.0647(14) Uani 1 1 d . . . . .
F5 F 0.4231(4) 0.6052(3) 0.6561(3) 0.0742(16) Uani 1 1 d . . . . .
F10 F 0.1562(4) 0.3804(3) 0.9117(3) 0.0753(16) Uani 1 1 d . . . . .
F1 F 0.1606(4) 0.4763(3) 0.5623(3) 0.0843(18) Uani 1 1 d . . . . .
F7 F -0.0913(4) 0.5568(3) 0.7502(4) 0.0916(18) Uani 1 1 d . . . . .
F4 F 0.4734(4) 0.5787(3) 0.5044(4) 0.096(2) Uani 1 1 d . . . . .
F9 F 0.0075(4) 0.4039(3) 0.9744(4) 0.0903(19) Uani 1 1 d . . . . .
F8 F -0.1184(4) 0.4926(3) 0.8936(4) 0.102(2) Uani 1 1 d . . . . .
O7 O 0.1577(4) 0.2245(3) 0.6203(5) 0.076(2) Uani 1 1 d . . . . .
H7A H 0.208048 0.207172 0.621563 0.114 Uiso 1 1 calc GR . . . .
O5 O -0.1185(5) 0.2807(4) 0.8531(4) 0.086(2) Uani 1 1 d . . . . .
H5A H -0.097035 0.287542 0.807037 0.129 Uiso 1 1 d G . . . .
H5B H -0.073617 0.273827 0.898655 0.129 Uiso 1 1 d G . . . .
F3 F 0.3676(5) 0.5004(3) 0.3816(4) 0.116(2) Uani 1 1 d . . . . .
N3 N 0.5566(5) 0.2927(3) 1.0818(5) 0.0520(19) Uani 1 1 d . . . . .
F2 F 0.2141(5) 0.4478(3) 0.4127(4) 0.119(2) Uani 1 1 d . . . . .
N12 N 0.2371(4) 0.5687(3) 0.8500(4) 0.0421(17) Uani 1 1 d . . . . .
N4 N 0.5926(5) 0.2536(4) 1.0289(5) 0.062(2) Uani 1 1 d . . . . .
N15 N 0.3558(5) 0.4368(3) 0.7401(4) 0.0431(17) Uani 1 1 d . . . . .
N10 N 0.2652(4) 0.5550(3) 0.6950(4) 0.0423(17) Uani 1 1 d . . . . .
N11 N 0.2012(5) 0.6541(3) 0.6435(4) 0.056(2) Uani 1 1 d . . . . .
H11A H 0.210421 0.647857 0.590568 0.067 Uiso 1 1 calc R . . . .
H11B H 0.175629 0.689524 0.655314 0.067 Uiso 1 1 calc R . . . .
N8 N 0.4093(5) 0.2938(3) 0.9367(5) 0.058(2) Uani 1 1 d . . . . .
N13 N 0.1931(5) 0.4476(3) 0.7673(4) 0.0426(17) Uani 1 1 d . . . . .
N2 N 0.5877(5) 0.4497(3) 1.1606(4) 0.0463(19) Uani 1 1 d . . . . .
O2 O -0.1558(5) 0.3383(3) 0.5521(4) 0.094(2) Uani 1 1 d . . . . .
N6 N 0.5538(5) 0.3806(4) 0.9456(4) 0.055(2) Uani 1 1 d . . . . .
N9 N 0.3377(5) 0.4547(3) 0.9086(4) 0.0455(18) Uani 1 1 d . . . . .
N14 N 0.1459(5) 0.3471(3) 0.7067(4) 0.063(2) Uani 1 1 d . . . . .
H14A H 0.090995 0.351610 0.715936 0.075 Uiso 1 1 calc R . . . .
H14B H 0.160191 0.312209 0.682142 0.075 Uiso 1 1 calc R . . . .
N5 N 0.5935(5) 0.3323(4) 0.9109(5) 0.066(2) Uani 1 1 d . . . . .
O1 O -0.0551(5) 0.3271(4) 0.6916(5) 0.108(3) Uani 1 1 d . . . . .
N7 N 0.4638(5) 0.2549(4) 0.8971(5) 0.067(2) Uani 1 1 d . . . . .
N1 N 0.3224(5) 0.3266(4) 1.1256(5) 0.066(2) Uani 1 1 d . . . . .
C35 C 0.4703(6) 0.3895(4) 0.6808(5) 0.053(2) Uani 1 1 d . . . . .
H35 H 0.529664 0.391231 0.670158 0.064 Uiso 1 1 calc R . . . .
C13 C 0.2884(6) 0.5416(4) 0.6124(6) 0.047(2) Uani 1 1 d . . . . .
O3 O -0.1817(5) 0.3941(4) 0.6747(5) 0.116(3) Uani 1 1 d . . . . .
C18 C 0.3692(7) 0.5669(4) 0.5963(6) 0.054(2) Uani 1 1 d . . . . .
C20 C 0.2087(5) 0.6189(4) 0.7936(6) 0.044(2) Uani 1 1 d . . . . .
C25 C 0.1114(6) 0.4566(4) 0.7968(6) 0.046(2) Uani 1 1 d . . . . .
C23 C 0.1792(6) 0.6201(4) 0.9609(6) 0.053(2) Uani 1 1 d . . . . .
H23 H 0.169290 0.619496 1.018749 0.063 Uiso 1 1 calc R . . . .
C3 C 0.5953(7) 0.2758(5) 1.1646(7) 0.064(3) Uani 1 1 d . . . . .
H3 H 0.582147 0.294817 1.215319 0.076 Uiso 1 1 calc R . . . .
C33 C 0.3277(6) 0.3362(4) 0.6652(6) 0.055(2) Uani 1 1 d . . . . .
H33 H 0.288673 0.301064 0.645241 0.066 Uiso 1 1 calc R . . . .
C30 C 0.0462(6) 0.5016(4) 0.7580(6) 0.054(2) Uani 1 1 d . . . . .
C34 C 0.4140(7) 0.3387(4) 0.6505(6) 0.061(3) Uani 1 1 d . . . . .
H34 H 0.434863 0.305287 0.619318 0.073 Uiso 1 1 calc R . . . .
C2 C 0.5372(6) 0.4182(4) 1.1085(5) 0.041(2) Uani 1 1 d . . . . .
C36 C 0.4403(6) 0.4381(4) 0.7270(5) 0.046(2) Uani 1 1 d . . . . .
H36 H 0.479781 0.472509 0.749298 0.055 Uiso 1 1 calc R . . . .
O4 O -0.0558(6) 0.4216(4) 0.6114(5) 0.121(3) Uani 1 1 d . . . . .
C32 C 0.2987(6) 0.3871(4) 0.7106(5) 0.043(2) Uani 1 1 d . . . . .
C26 C 0.0963(6) 0.4237(5) 0.8706(6) 0.054(2) Uani 1 1 d . . . . .
C21 C 0.1644(6) 0.6706(4) 0.8212(6) 0.059(2) Uani 1 1 d . . . . .
H21 H 0.143699 0.705029 0.782204 0.070 Uiso 1 1 calc R . . . .
C11 C 0.3238(7) 0.2742(4) 0.9051(6) 0.068(3) Uani 1 1 d . . . . .
H11 H 0.271743 0.291481 0.920906 0.082 Uiso 1 1 calc R . . . .
C24 C 0.2217(6) 0.5699(4) 0.9312(5) 0.049(2) Uani 1 1 d . . . . .
H24 H 0.240890 0.534895 0.969398 0.059 Uiso 1 1 calc R . . . .
C27 C 0.0200(7) 0.4367(5) 0.9025(7) 0.061(3) Uani 1 1 d . . . . .
C17 C 0.3943(7) 0.5527(5) 0.5193(7) 0.064(3) Uani 1 1 d . . . . .
C22 C 0.1510(6) 0.6713(5) 0.9063(6) 0.064(3) Uani 1 1 d . . . . .
H22 H 0.122598 0.706641 0.926604 0.077 Uiso 1 1 calc R . . . .
C19 C 0.2261(6) 0.6101(4) 0.7055(5) 0.044(2) Uani 1 1 d . . . . .
C12 C 0.3859(6) 0.4211(4) 0.9573(5) 0.040(2) Uani 1 1 d . . . . .
C28 C -0.0423(7) 0.4806(5) 0.8626(7) 0.066(3) Uani 1 1 d . . . . .
C31 C 0.2076(6) 0.3934(4) 0.7300(5) 0.045(2) Uani 1 1 d . . . . .
C29 C -0.0316(7) 0.5132(5) 0.7903(7) 0.064(3) Uani 1 1 d . . . . .
C1 C 0.3802(7) 0.3403(4) 1.0919(6) 0.051(2) Uani 1 1 d . . . . .
C8 C 0.5855(6) 0.4344(5) 0.9177(6) 0.061(3) Uani 1 1 d . . . . .
H8 H 0.568299 0.475925 0.931293 0.073 Uiso 1 1 calc R . . . .
C9 C 0.4111(8) 0.2139(5) 0.8430(7) 0.081(3) Uani 1 1 d . . . . .
H9 H 0.432195 0.182619 0.808570 0.097 Uiso 1 1 calc R . . . .
C5 C 0.6538(7) 0.2147(5) 1.0798(8) 0.075(3) Uani 1 1 d . . . . .
H5 H 0.689342 0.183837 1.058751 0.090 Uiso 1 1 calc R . . . .
C6 C 0.6513(8) 0.3569(7) 0.8626(7) 0.084(4) Uani 1 1 d . . . . .
H6 H 0.687849 0.333252 0.832082 0.101 Uiso 1 1 calc R . . . .
C16 C 0.3433(9) 0.5129(6) 0.4577(7) 0.080(3) Uani 1 1 d . . . . .
O6 O 0.0494(8) 0.2578(5) 0.4533(6) 0.154(4) Uani 1 1 d . . . . .
H6A H 0.087034 0.243778 0.497639 0.231 Uiso 1 1 calc GR . . . .
C4 C 0.6572(7) 0.2267(5) 1.1669(8) 0.079(3) Uani 1 1 d . . . . .
H4 H 0.693507 0.206044 1.217276 0.095 Uiso 1 1 calc R . . . .
C15 C 0.2640(8) 0.4876(5) 0.4721(6) 0.070(3) Uani 1 1 d . . . . .
C10 C 0.3218(8) 0.2238(5) 0.8447(7) 0.086(3) Uani 1 1 d . . . . .
H10 H 0.269822 0.201574 0.812270 0.103 Uiso 1 1 calc R . . . .
C7 C 0.6462(8) 0.4215(8) 0.8669(7) 0.089(4) Uani 1 1 d . . . . .
H7 H 0.678183 0.451571 0.840126 0.107 Uiso 1 1 calc R . . . .
C14 C 0.2387(7) 0.5022(5) 0.5484(6) 0.065(3) Uani 1 1 d . . . . .
B1 B 0.5685(8) 0.2638(7) 0.9280(8) 0.075(4) Uani 1 1 d . . . . .
H1 H 0.601607 0.232832 0.898209 0.090 Uiso 1 1 calc R . . . .
C38 C 0.1063(9) 0.1854(6) 0.6565(10) 0.141(5) Uani 1 1 d . . . . .
H38A H 0.065258 0.161127 0.609834 0.211 Uiso 1 1 calc GR . . . .
H38B H 0.070165 0.210509 0.688790 0.211 Uiso 1 1 calc GR . . . .
H38C H 0.145831 0.156108 0.697154 0.211 Uiso 1 1 calc GR . . . .
C37 C 0.0701(12) 0.3225(8) 0.4393(11) 0.190(8) Uani 1 1 d . . . . .
H37A H 0.049806 0.332630 0.376417 0.285 Uiso 1 1 calc GR . . . .
H37B H 0.136102 0.329181 0.458824 0.285 Uiso 1 1 calc GR . . . .
H37C H 0.038684 0.350142 0.473087 0.285 Uiso 1 1 calc GR . . . .

loop_
_atom_site_aniso_label
_atom_site_aniso_U_11
_atom_site_aniso_U_22
_atom_site_aniso_U_33
_atom_site_aniso_U_23
_atom_site_aniso_U_13
_atom_site_aniso_U_12
Co1 0.0461(7) 0.0374(7) 0.0440(6) -0.0004(6) 0.0133(5) -0.0013(6)
Fe1 0.0512(8) 0.0371(8) 0.0496(7) -0.0008(6) 0.0125(6) 0.0012(6)
Cl1 0.0671(18) 0.0708(19) 0.0677(16) -0.0003(15) 0.0101(15) -0.0129(16)
F6 0.058(3) 0.059(3) 0.075(3) 0.013(3) 0.010(3) 0.001(3)
F5 0.081(4) 0.071(4) 0.078(4) 0.002(3) 0.033(3) -0.017(3)
F10 0.067(4) 0.075(4) 0.089(4) 0.032(3) 0.029(3) 0.008(3)
F1 0.083(4) 0.091(5) 0.077(4) -0.011(3) 0.016(3) -0.024(4)
F7 0.063(4) 0.094(5) 0.115(4) 0.003(4) 0.016(3) 0.027(4)
F4 0.099(5) 0.110(5) 0.100(4) 0.018(4) 0.062(4) 0.012(4)
F9 0.089(5) 0.098(5) 0.099(4) 0.013(4) 0.054(4) -0.012(4)
F8 0.074(4) 0.122(6) 0.126(5) -0.014(4) 0.055(4) 0.007(4)
O7 0.060(5) 0.063(5) 0.107(5) -0.015(4) 0.026(5) -0.005(4)
O5 0.107(6) 0.076(5) 0.078(4) -0.012(5) 0.027(4) -0.028(5)
F3 0.162(6) 0.126(6) 0.073(4) -0.007(4) 0.057(4) 0.031(5)
N3 0.052(5) 0.041(5) 0.065(5) -0.005(4) 0.017(4) -0.001(4)
F2 0.172(7) 0.114(5) 0.068(4) -0.037(4) 0.024(4) -0.025(5)
N12 0.043(4) 0.041(5) 0.042(4) -0.001(3) 0.010(3) 0.001(4)
N4 0.045(5) 0.049(5) 0.084(6) -0.013(5) -0.001(5) 0.014(4)
N15 0.040(4) 0.042(5) 0.044(4) -0.003(3) 0.003(3) 0.004(4)
N10 0.053(5) 0.040(5) 0.036(4) -0.004(3) 0.015(3) -0.003(4)
N11 0.073(5) 0.038(5) 0.064(5) 0.003(4) 0.031(4) 0.010(4)
N8 0.050(5) 0.045(5) 0.071(5) -0.012(4) 0.000(4) 0.006(4)
N13 0.050(5) 0.035(4) 0.045(4) 0.002(3) 0.015(4) 0.001(4)
N2 0.059(5) 0.039(5) 0.042(4) 0.001(3) 0.014(4) -0.007(4)
O2 0.113(6) 0.098(6) 0.065(4) -0.016(4) 0.010(4) -0.049(5)
N6 0.049(5) 0.065(6) 0.048(4) -0.016(4) 0.008(4) 0.005(4)
N9 0.043(5) 0.046(5) 0.047(4) 0.004(4) 0.008(4) -0.012(4)
N14 0.057(5) 0.053(5) 0.081(5) -0.027(4) 0.023(4) -0.008(4)
N5 0.057(5) 0.075(7) 0.069(5) -0.031(5) 0.018(4) 0.004(5)
O1 0.079(5) 0.135(7) 0.101(5) 0.059(5) 0.005(4) 0.011(5)
N7 0.064(6) 0.061(6) 0.068(5) -0.024(4) -0.003(5) 0.006(5)
N1 0.059(6) 0.069(6) 0.077(6) 0.011(5) 0.028(5) -0.002(5)
C35 0.055(6) 0.055(6) 0.060(6) -0.001(5) 0.034(5) -0.005(5)
C13 0.054(6) 0.043(6) 0.048(5) 0.001(5) 0.020(5) 0.000(5)
O3 0.092(6) 0.130(7) 0.136(7) -0.038(6) 0.045(5) -0.002(5)
C18 0.067(7) 0.052(7) 0.045(6) -0.004(5) 0.018(5) 0.003(5)
C20 0.036(5) 0.037(6) 0.062(6) -0.001(5) 0.019(4) 0.000(4)
C25 0.039(6) 0.040(6) 0.057(6) -0.007(5) 0.007(5) 0.004(5)
C23 0.055(6) 0.045(6) 0.061(6) 0.004(5) 0.019(5) -0.002(5)
C3 0.066(7) 0.057(7) 0.070(7) 0.028(5) 0.019(6) -0.008(6)
C33 0.055(6) 0.037(6) 0.072(6) -0.007(5) 0.016(5) 0.001(5)
C30 0.051(6) 0.050(6) 0.061(6) -0.003(5) 0.014(5) -0.017(6)
C34 0.064(7) 0.048(6) 0.079(7) -0.007(5) 0.034(6) 0.006(6)
C2 0.045(6) 0.038(6) 0.046(5) 0.016(4) 0.022(4) 0.023(4)
C36 0.039(5) 0.043(6) 0.055(5) 0.005(4) 0.012(4) -0.004(5)
O4 0.131(7) 0.095(6) 0.140(7) 0.006(5) 0.038(6) -0.071(6)
C32 0.036(5) 0.045(6) 0.048(5) -0.002(4) 0.010(4) 0.002(5)
C26 0.043(6) 0.060(7) 0.057(6) 0.011(5) 0.008(5) -0.006(5)
C21 0.062(6) 0.055(7) 0.066(6) 0.003(5) 0.028(5) 0.005(5)
C11 0.068(7) 0.043(6) 0.084(7) -0.010(5) 0.000(6) -0.002(6)
C24 0.067(6) 0.047(6) 0.036(5) -0.006(4) 0.018(5) -0.003(5)
C27 0.057(7) 0.060(7) 0.072(7) 0.004(6) 0.027(6) -0.009(6)
C17 0.069(8) 0.072(8) 0.059(7) 0.016(6) 0.028(6) 0.014(6)
C22 0.078(7) 0.058(7) 0.066(6) -0.018(6) 0.036(6) -0.006(6)
C19 0.043(5) 0.045(6) 0.042(5) 0.006(5) 0.008(4) 0.004(5)
C12 0.053(6) 0.038(5) 0.032(5) -0.007(4) 0.015(4) -0.008(5)
C28 0.048(7) 0.078(8) 0.081(7) -0.004(6) 0.030(6) -0.013(6)
C31 0.049(6) 0.037(6) 0.046(5) 0.000(4) 0.003(5) -0.008(5)
C29 0.046(6) 0.063(7) 0.080(7) 0.000(6) 0.008(6) 0.018(6)
C1 0.061(7) 0.034(6) 0.054(6) 0.000(4) 0.008(5) 0.008(5)
C8 0.055(6) 0.075(8) 0.055(6) -0.001(5) 0.017(5) -0.011(6)
C9 0.070(8) 0.070(8) 0.087(7) -0.037(6) -0.014(7) 0.014(7)
C5 0.053(7) 0.047(7) 0.120(10) 0.006(7) 0.010(7) 0.006(5)
C6 0.059(7) 0.139(12) 0.059(7) -0.021(8) 0.025(6) 0.004(9)
C16 0.107(10) 0.094(10) 0.049(7) 0.006(6) 0.039(7) 0.030(8)
O6 0.188(11) 0.096(7) 0.141(8) 0.001(6) -0.033(7) 0.005(8)
C4 0.070(8) 0.068(8) 0.099(9) 0.042(7) 0.020(7) 0.014(6)
C15 0.095(9) 0.071(8) 0.043(6) -0.016(6) 0.013(6) -0.003(7)
C10 0.077(9) 0.074(8) 0.095(8) -0.019(7) -0.003(7) 0.000(7)
C7 0.062(8) 0.155(13) 0.052(6) -0.002(8) 0.017(6) 0.005(9)
C14 0.074(7) 0.062(7) 0.056(6) 0.003(6) 0.009(6) -0.005(6)
B1 0.060(8) 0.083(11) 0.075(9) -0.037(7) 0.003(7) 0.019(8)
C38 0.125(12) 0.102(12) 0.193(15) -0.001(10) 0.037(11) -0.035(10)
C37 0.218(19) 0.134(16) 0.205(17) 0.019(14) 0.022(15) -0.029(15)

loop_
_atom_type_symbol
_atom_type_description
_atom_type_scat_dispersion_real
_atom_type_scat_dispersion_imag
_atom_type_scat_source
C C 0.0033 0.0016 'International Tables Vol C Tables 4.2.6.8 and 6.1.1.4'
H H 0.0000 0.0000 'International Tables Vol C Tables 4.2.6.8 and 6.1.1.4'
B B 0.0013 0.0007 'International Tables Vol C Tables 4.2.6.8 and 6.1.1.4'
Cl Cl 0.1484 0.1585 'International Tables Vol C Tables 4.2.6.8 and 6.1.1.4'
Co Co 0.3494 0.9721 'International Tables Vol C Tables 4.2.6.8 and 6.1.1.4'
F F 0.0171 0.0103 'International Tables Vol C Tables 4.2.6.8 and 6.1.1.4'
Fe Fe 0.3463 0.8444 'International Tables Vol C Tables 4.2.6.8 and 6.1.1.4'
N N 0.0061 0.0033 'International Tables Vol C Tables 4.2.6.8 and 6.1.1.4'
O O 0.0106 0.0060 'International Tables Vol C Tables 4.2.6.8 and 6.1.1.4'

loop_
_geom_angle_atom_site_label_1
_geom_angle_atom_site_label_2
_geom_angle_atom_site_label_3
_geom_angle
_geom_angle_site_symmetry_1
_geom_angle_site_symmetry_3
_geom_angle_publ_flag
N12 Co1 N15 173.8(3) . . ?
N12 Co1 N10 82.1(3) . . ?
N12 Co1 N13 93.9(3) . . ?
N10 Co1 N15 92.9(3) . . ?
N10 Co1 N13 93.3(3) . . ?
N13 Co1 N15 82.7(3) . . ?
N2 Co1 N12 88.9(3) 3_667 . ?
N2 Co1 N15 94.8(3) 3_667 . ?
N2 Co1 N10 90.7(3) 3_667 . ?
N2 Co1 N13 175.4(3) 3_667 . ?
N9 Co1 N12 95.7(3) . . ?
N9 Co1 N15 89.4(3) . . ?
N9 Co1 N10 177.2(3) . . ?
N9 Co1 N13 88.6(3) . . ?
N9 Co1 N2 87.5(3) . 3_667 ?
N3 Fe1 N6 87.6(3) . . ?
N8 Fe1 N3 86.5(3) . . ?
N8 Fe1 N6 88.2(3) . . ?
C2 Fe1 N3 86.7(3) . . ?
C2 Fe1 N8 172.2(3) . . ?
C2 Fe1 N6 87.7(3) . . ?
C2 Fe1 C1 96.1(3) . . ?
C12 Fe1 N3 172.9(3) . . ?
C12 Fe1 N8 88.3(3) . . ?
C12 Fe1 N6 87.4(3) . . ?
C12 Fe1 C2 98.1(3) . . ?
C12 Fe1 C1 90.9(3) . . ?
C1 Fe1 N3 93.9(3) . . ?
C1 Fe1 N8 88.2(3) . . ?
C1 Fe1 N6 176.0(3) . . ?
O2 Cl1 O1 109.6(5) . . ?
O2 Cl1 O3 109.4(5) . . ?
O2 Cl1 O4 109.5(5) . . ?
O1 Cl1 O3 107.5(5) . . ?
O1 Cl1 O4 108.4(5) . . ?
O4 Cl1 O3 112.3(5) . . ?
C38 O7 H7A 109.5 . . ?
H5A O5 H5B 109.4 . . ?
N4 N3 Fe1 118.6(6) . . ?
C3 N3 Fe1 135.2(7) . . ?
C3 N3 N4 106.1(8) . . ?
C20 N12 Co1 114.0(5) . . ?
C24 N12 Co1 126.5(6) . . ?
C24 N12 C20 119.5(7) . . ?
N3 N4 B1 120.0(8) . . ?
C5 N4 N3 109.0(8) . . ?
C5 N4 B1 130.5(10) . . ?
C36 N15 Co1 125.6(6) . . ?
C36 N15 C32 120.8(7) . . ?
C32 N15 Co1 113.5(6) . . ?
C13 N10 Co1 124.6(6) . . ?
C19 N10 Co1 115.5(5) . . ?
C19 N10 C13 119.4(7) . . ?
H11A N11 H11B 120.0 . . ?
C19 N11 H11A 120.0 . . ?
C19 N11 H11B 120.0 . . ?
N7 N8 Fe1 120.1(6) . . ?
C11 N8 Fe1 133.9(7) . . ?
C11 N8 N7 105.9(7) . . ?
C25 N13 Co1 124.1(5) . . ?
C31 N13 Co1 114.3(6) . . ?
C31 N13 C25 120.2(7) . . ?
C2 N2 Co1 151.8(7) . 3_667 ?
N5 N6 Fe1 119.7(7) . . ?
C8 N6 Fe1 134.1(7) . . ?
C8 N6 N5 106.2(8) . . ?
C12 N9 Co1 153.7(7) . . ?
H14A N14 H14B 120.0 . . ?
C31 N14 H14A 120.0 . . ?
C31 N14 H14B 120.0 . . ?
N6 N5 C6 109.4(9) . . ?
N6 N5 B1 119.1(9) . . ?
C6 N5 B1 131.5(10) . . ?
N8 N7 B1 117.0(7) . . ?
C9 N7 N8 109.5(8) . . ?
C9 N7 B1 133.3(9) . . ?
C34 C35 H35 120.0 . . ?
C34 C35 C36 120.0(8) . . ?
C36 C35 H35 120.0 . . ?
C18 C13 N10 119.4(8) . . ?
C14 C13 N10 124.1(9) . . ?
C14 C13 C18 116.4(9) . . ?
F5 C18 C13 120.5(8) . . ?
F5 C18 C17 119.2(10) . . ?
C17 C18 C13 120.3(9) . . ?
N12 C20 C21 119.9(8) . . ?
N12 C20 C19 113.9(7) . . ?
C21 C20 C19 126.2(8) . . ?
C30 C25 N13 121.6(8) . . ?
C30 C25 C26 117.0(9) . . ?
C26 C25 N13 121.3(8) . . ?
C24 C23 H23 120.2 . . ?
C24 C23 C22 119.6(9) . . ?
C22 C23 H23 120.2 . . ?
N3 C3 H3 124.4 . . ?
N3 C3 C4 111.3(10) . . ?
C4 C3 H3 124.4 . . ?
C34 C33 H33 120.9 . . ?
C34 C33 C32 118.2(9) . . ?
C32 C33 H33 120.9 . . ?
F6 C30 C25 119.3(9) . . ?
F6 C30 C29 119.0(9) . . ?
C25 C30 C29 121.7(9) . . ?
C35 C34 H34 119.9 . . ?
C33 C34 C35 120.2(9) . . ?
C33 C34 H34 119.9 . . ?
N2 C2 Fe1 173.4(7) . . ?
N15 C36 C35 120.3(8) . . ?
N15 C36 H36 119.9 . . ?
C35 C36 H36 119.9 . . ?
N15 C32 C33 120.4(8) . . ?
N15 C32 C31 113.8(8) . . ?
C33 C32 C31 125.7(8) . . ?
F10 C26 C25 120.4(9) . . ?
F10 C26 C27 119.2(9) . . ?
C27 C26 C25 120.5(9) . . ?
C20 C21 H21 120.3 . . ?
C22 C21 C20 119.4(9) . . ?
C22 C21 H21 120.3 . . ?
N8 C11 H11 125.0 . . ?
N8 C11 C10 110.1(10) . . ?
C10 C11 H11 125.0 . . ?
N12 C24 C23 122.3(8) . . ?
N12 C24 H24 118.9 . . ?
C23 C24 H24 118.9 . . ?
F9 C27 C26 118.9(10) . . ?
C28 C27 F9 120.4(10) . . ?
C28 C27 C26 120.8(10) . . ?
C18 C17 F4 119.3(10) . . ?
C16 C17 F4 119.2(10) . . ?
C16 C17 C18 121.5(11) . . ?
C23 C22 C21 119.3(9) . . ?
C23 C22 H22 120.3 . . ?
C21 C22 H22 120.3 . . ?
N10 C19 N11 125.1(8) . . ?
N10 C19 C20 114.1(7) . . ?
N11 C19 C20 120.8(8) . . ?
N9 C12 Fe1 173.0(7) . . ?
C27 C28 F8 120.6(10) . . ?
C27 C28 C29 121.2(10) . . ?
C29 C28 F8 118.2(10) . . ?
N13 C31 N14 124.8(8) . . ?
N13 C31 C32 115.2(8) . . ?
N14 C31 C32 120.0(8) . . ?
F7 C29 C30 118.7(10) . . ?
F7 C29 C28 122.4(10) . . ?
C28 C29 C30 118.9(9) . . ?
N1 C1 Fe1 174.1(8) . . ?
N6 C8 H8 124.5 . . ?
N6 C8 C7 111.1(11) . . ?
C7 C8 H8 124.5 . . ?
N7 C9 H9 125.4 . . ?
N7 C9 C10 109.3(10) . . ?
C10 C9 H9 125.4 . . ?
N4 C5 H5 125.3 . . ?
N4 C5 C4 109.5(10) . . ?
C4 C5 H5 125.3 . . ?
N5 C6 H6 126.4 . . ?
C7 C6 N5 107.2(11) . . ?
C7 C6 H6 126.4 . . ?
F3 C16 C17 121.0(12) . . ?
F3 C16 C15 119.8(12) . . ?
C17 C16 C15 119.2(10) . . ?
C37 O6 H6A 109.5 . . ?
C3 C4 H4 128.0 . . ?
C5 C4 C3 104.1(10) . . ?
C5 C4 H4 128.0 . . ?
F2 C15 C16 119.8(11) . . ?
F2 C15 C14 121.0(11) . . ?
C14 C15 C16 119.2(10) . . ?
C11 C10 H10 127.4 . . ?
C9 C10 C11 105.2(10) . . ?
C9 C10 H10 127.4 . . ?
C8 C7 H7 126.9 . . ?
C6 C7 C8 106.2(12) . . ?
C6 C7 H7 126.9 . . ?
F1 C14 C13 118.0(9) . . ?
F1 C14 C15 118.6(10) . . ?
C15 C14 C13 123.4(10) . . ?
N4 B1 N7 106.0(9) . . ?
N4 B1 H1 111.2 . . ?
N5 B1 N4 107.6(8) . . ?
N5 B1 N7 109.5(9) . . ?
N5 B1 H1 111.2 . . ?
N7 B1 H1 111.2 . . ?
O7 C38 H38A 109.5 . . ?
O7 C38 H38B 109.5 . . ?
O7 C38 H38C 109.5 . . ?
H38A C38 H38B 109.5 . . ?
H38A C38 H38C 109.5 . . ?
H38B C38 H38C 109.5 . . ?
O6 C37 H37A 109.5 . . ?
O6 C37 H37B 109.5 . . ?
O6 C37 H37C 109.5 . . ?
H37A C37 H37B 109.5 . . ?
H37A C37 H37C 109.5 . . ?
H37B C37 H37C 109.5 . . ?

loop_
_geom_bond_atom_site_label_1
_geom_bond_atom_site_label_2
_geom_bond_distance
_geom_bond_site_symmetry_2
_geom_bond_publ_flag
Co1 N12 1.933(6) . ?
Co1 N15 1.946(7) . ?
Co1 N10 1.942(6) . ?
Co1 N13 1.946(7) . ?
Co1 N2 1.906(7) 3_667 ?
Co1 N9 1.899(7) . ?
Fe1 N3 2.005(7) . ?
Fe1 N8 2.000(7) . ?
Fe1 N6 2.017(8) . ?
Fe1 C2 1.883(9) . ?
Fe1 C12 1.878(9) . ?
Fe1 C1 1.900(11) . ?
Cl1 O2 1.419(6) . ?
Cl1 O1 1.430(7) . ?
Cl1 O3 1.438(8) . ?
Cl1 O4 1.435(7) . ?
F6 C30 1.341(9) . ?
F5 C18 1.336(9) . ?
F10 C26 1.323(9) . ?
F1 C14 1.347(10) . ?
F7 C29 1.320(9) . ?
F4 C17 1.368(11) . ?
F9 C27 1.353(10) . ?
F8 C28 1.358(10) . ?
O7 H7A 0.8300 . ?
O7 C38 1.331(13) . ?
O5 H5A 0.8599 . ?
O5 H5B 0.8606 . ?
F3 C16 1.335(10) . ?
N3 N4 1.354(9) . ?
N3 C3 1.320(10) . ?
F2 C15 1.326(10) . ?
N12 C20 1.363(9) . ?
N12 C24 1.327(9) . ?
N4 C5 1.330(10) . ?
N4 B1 1.529(13) . ?
N15 C36 1.325(9) . ?
N15 C32 1.349(9) . ?
N10 C13 1.428(10) . ?
N10 C19 1.315(9) . ?
N11 H11A 0.8700 . ?
N11 H11B 0.8700 . ?
N11 C19 1.315(9) . ?
N8 N7 1.388(9) . ?
N8 C11 1.320(10) . ?
N13 C25 1.413(10) . ?
N13 C31 1.309(10) . ?
N2 C2 1.166(9) . ?
N6 N5 1.343(9) . ?
N6 C8 1.327(10) . ?
N9 C12 1.148(9) . ?
N14 H14A 0.8700 . ?
N14 H14B 0.8700 . ?
N14 C31 1.324(9) . ?
N5 C6 1.369(13) . ?
N5 B1 1.514(14) . ?
N7 C9 1.318(10) . ?
N7 B1 1.535(13) . ?
N1 C1 1.145(10) . ?
C35 H35 0.9400 . ?
C35 C34 1.364(11) . ?
C35 C36 1.374(11) . ?
C13 C18 1.391(11) . ?
C13 C14 1.362(11) . ?
C18 C17 1.362(12) . ?
C20 C21 1.385(11) . ?
C20 C19 1.456(11) . ?
C25 C30 1.382(11) . ?
C25 C26 1.394(11) . ?
C23 H23 0.9400 . ?
C23 C24 1.358(11) . ?
C23 C22 1.362(11) . ?
C3 H3 0.9400 . ?
C3 C4 1.374(12) . ?
C33 H33 0.9400 . ?
C33 C34 1.363(11) . ?
C33 C32 1.396(11) . ?
C30 C29 1.390(12) . ?
C34 H34 0.9400 . ?
C36 H36 0.9400 . ?
C32 C31 1.467(11) . ?
C26 C27 1.372(12) . ?
C21 H21 0.9400 . ?
C21 C22 1.377(11) . ?
C11 H11 0.9400 . ?
C11 C10 1.401(12) . ?
C24 H24 0.9400 . ?
C27 C28 1.345(12) . ?
C17 C16 1.352(13) . ?
C22 H22 0.9400 . ?
C28 C29 1.349(13) . ?
C8 H8 0.9400 . ?
C8 C7 1.359(13) . ?
C9 H9 0.9400 . ?
C9 C10 1.356(13) . ?
C5 H5 0.9400 . ?
C5 C4 1.358(13) . ?
C6 H6 0.9400 . ?
C6 C7 1.351(14) . ?
C16 C15 1.364(14) . ?
O6 H6A 0.8300 . ?
O6 C37 1.410(14) . ?
C4 H4 0.9400 . ?
C15 C14 1.354(13) . ?
C10 H10 0.9400 . ?
C7 H7 0.9400 . ?
B1 H1 0.9900 . ?
C38 H38A 0.9700 . ?
C38 H38B 0.9700 . ?
C38 H38C 0.9700 . ?
C37 H37A 0.9700 . ?
C37 H37B 0.9700 . ?
C37 H37C 0.9700 . ?

loop_
_geom_torsion_atom_site_label_1
_geom_torsion_atom_site_label_2
_geom_torsion_atom_site_label_3
_geom_torsion_atom_site_label_4
_geom_torsion
_geom_torsion_site_symmetry_1
_geom_torsion_site_symmetry_2
_geom_torsion_site_symmetry_3
_geom_torsion_site_symmetry_4
_geom_torsion_publ_flag
Co1 N12 C20 C21 -178.0(6) . . . . ?
Co1 N12 C20 C19 4.6(8) . . . . ?
Co1 N12 C24 C23 177.1(6) . . . . ?
Co1 N15 C36 C35 -178.5(5) . . . . ?
Co1 N15 C32 C33 179.9(6) . . . . ?
Co1 N15 C32 C31 0.6(8) . . . . ?
Co1 N10 C13 C18 -90.6(9) . . . . ?
Co1 N10 C13 C14 85.8(10) . . . . ?
Co1 N10 C19 N11 176.1(6) . . . . ?
Co1 N10 C19 C20 -5.7(9) . . . . ?
Co1 N13 C25 C30 80.3(9) . . . . ?
Co1 N13 C25 C26 -95.0(9) . . . . ?
Co1 N13 C31 N14 175.6(6) . . . . ?
Co1 N13 C31 C32 -7.2(9) . . . . ?
Fe1 N3 N4 C5 176.2(6) . . . . ?
Fe1 N3 N4 B1 2.8(11) . . . . ?
Fe1 N3 C3 C4 -176.2(7) . . . . ?
Fe1 N8 N7 C9 179.1(7) . . . . ?
Fe1 N8 N7 B1 3.4(11) . . . . ?
Fe1 N8 C11 C10 -179.1(7) . . . . ?
Fe1 N6 N5 C6 -177.9(6) . . . . ?
Fe1 N6 N5 B1 3.1(10) . . . . ?
Fe1 N6 C8 C7 177.7(6) . . . . ?
F6 C30 C29 F7 -1.2(13) . . . . ?
F6 C30 C29 C28 -179.7(8) . . . . ?
F5 C18 C17 F4 -1.0(13) . . . . ?
F5 C18 C17 C16 178.3(9) . . . . ?
F10 C26 C27 F9 -1.0(13) . . . . ?
F10 C26 C27 C28 179.9(8) . . . . ?
F4 C17 C16 F3 -2.1(15) . . . . ?
F4 C17 C16 C15 -179.3(9) . . . . ?
F9 C27 C28 F8 0.0(14) . . . . ?
F9 C27 C28 C29 -179.2(9) . . . . ?
F8 C28 C29 F7 1.2(14) . . . . ?
F8 C28 C29 C30 179.8(8) . . . . ?
F3 C16 C15 F2 3.7(16) . . . . ?
F3 C16 C15 C14 -178.0(9) . . . . ?
N3 N4 C5 C4 1.6(11) . . . . ?
N3 N4 B1 N5 55.8(11) . . . . ?
N3 N4 B1 N7 -61.3(11) . . . . ?
N3 C3 C4 C5 0.1(12) . . . . ?
F2 C15 C14 F1 -1.0(14) . . . . ?
F2 C15 C14 C13 178.6(9) . . . . ?
N12 Co1 N9 C12 -150.6(15) . . . . ?
N12 C20 C21 C22 1.2(12) . . . . ?
N12 C20 C19 N10 0.7(10) . . . . ?
N12 C20 C19 N11 179.0(7) . . . . ?
N4 N3 C3 C4 0.9(10) . . . . ?
N4 C5 C4 C3 -1.0(12) . . . . ?
N15 Co1 N9 C12 33.0(15) . . . . ?
N15 C32 C31 N13 4.4(10) . . . . ?
N15 C32 C31 N14 -178.2(7) . . . . ?
N10 C13 C18 F5 -2.2(13) . . . . ?
N10 C13 C18 C17 177.5(8) . . . . ?
N10 C13 C14 F1 2.8(13) . . . . ?
N10 C13 C14 C15 -176.8(9) . . . . ?
N8 N7 C9 C10 0.0(12) . . . . ?
N8 N7 B1 N4 56.5(12) . . . . ?
N8 N7 B1 N5 -59.3(11) . . . . ?
N8 C11 C10 C9 0.8(12) . . . . ?
N13 Co1 N9 C12 115.7(15) . . . . ?
N13 C25 C30 F6 5.1(12) . . . . ?
N13 C25 C30 C29 -176.1(8) . . . . ?
N13 C25 C26 F10 -4.0(12) . . . . ?
N13 C25 C26 C27 175.0(8) . . . . ?
N2 Co1 N9 C12 -61.9(15) 3_667 . . . ?
N6 N5 C6 C7 -0.7(11) . . . . ?
N6 N5 B1 N4 -58.9(11) . . . . ?
N6 N5 B1 N7 55.9(11) . . . . ?
N6 C8 C7 C6 0.6(11) . . . . ?
N5 N6 C8 C7 -1.1(10) . . . . ?
N5 C6 C7 C8 0.1(12) . . . . ?
N7 N8 C11 C10 -0.8(10) . . . . ?
N7 C9 C10 C11 -0.5(13) . . . . ?
C13 N10 C19 N11 3.8(12) . . . . ?
C13 N10 C19 C20 -178.0(7) . . . . ?
C13 C18 C17 F4 179.3(8) . . . . ?
C13 C18 C17 C16 -1.4(15) . . . . ?
C18 C13 C14 F1 179.3(8) . . . . ?
C18 C13 C14 C15 -0.3(14) . . . . ?
C18 C17 C16 F3 178.5(8) . . . . ?
C18 C17 C16 C15 1.3(16) . . . . ?
C20 N12 C24 C23 -0.7(12) . . . . ?
C20 C21 C22 C23 -1.9(13) . . . . ?
C25 N13 C31 N14 8.9(12) . . . . ?
C25 N13 C31 C32 -173.9(7) . . . . ?
C25 C30 C29 F7 -180.0(8) . . . . ?
C25 C30 C29 C28 1.4(14) . . . . ?
C25 C26 C27 F9 180.0(7) . . . . ?
C25 C26 C27 C28 0.9(14) . . . . ?
C3 N3 N4 C5 -1.6(9) . . . . ?
C3 N3 N4 B1 -174.9(9) . . . . ?
C33 C32 C31 N13 -174.8(7) . . . . ?
C33 C32 C31 N14 2.6(13) . . . . ?
C30 C25 C26 F10 -179.4(7) . . . . ?
C30 C25 C26 C27 -0.5(12) . . . . ?
C34 C35 C36 N15 -1.8(12) . . . . ?
C34 C33 C32 N15 -1.0(12) . . . . ?
C34 C33 C32 C31 178.1(8) . . . . ?
C36 N15 C32 C33 -0.3(11) . . . . ?
C36 N15 C32 C31 -179.5(7) . . . . ?
C36 C35 C34 C33 0.5(13) . . . . ?
C32 N15 C36 C35 1.7(11) . . . . ?
C32 C33 C34 C35 0.9(13) . . . . ?
C26 C25 C30 F6 -179.5(7) . . . . ?
C26 C25 C30 C29 -0.7(12) . . . . ?
C26 C27 C28 F8 179.1(8) . . . . ?
C26 C27 C28 C29 -0.1(15) . . . . ?
C21 C20 C19 N10 -176.5(8) . . . . ?
C21 C20 C19 N11 1.8(13) . . . . ?
C11 N8 N7 C9 0.5(10) . . . . ?
C11 N8 N7 B1 -175.2(9) . . . . ?
C24 N12 C20 C21 0.1(11) . . . . ?
C24 N12 C20 C19 -177.3(7) . . . . ?
C24 C23 C22 C21 1.3(13) . . . . ?
C27 C28 C29 F7 -179.5(9) . . . . ?
C27 C28 C29 C30 -1.0(15) . . . . ?
C17 C16 C15 F2 -179.1(9) . . . . ?
C17 C16 C15 C14 -0.8(16) . . . . ?
C22 C23 C24 N12 0.0(13) . . . . ?
C19 N10 C13 C18 80.9(10) . . . . ?
C19 N10 C13 C14 -102.7(10) . . . . ?
C19 C20 C21 C22 178.3(8) . . . . ?
C31 N13 C25 C30 -114.4(9) . . . . ?
C31 N13 C25 C26 70.4(10) . . . . ?
C8 N6 N5 C6 1.1(9) . . . . ?
C8 N6 N5 B1 -177.9(7) . . . . ?
C9 N7 B1 N4 -117.9(11) . . . . ?
C9 N7 B1 N5 126.3(12) . . . . ?
C5 N4 B1 N5 -115.9(11) . . . . ?
C5 N4 B1 N7 127.0(10) . . . . ?
C6 N5 B1 N4 122.3(10) . . . . ?
C6 N5 B1 N7 -122.9(10) . . . . ?
C16 C15 C14 F1 -179.3(9) . . . . ?
C16 C15 C14 C13 0.3(16) . . . . ?
C14 C13 C18 F5 -178.9(8) . . . . ?
C14 C13 C18 C17 0.8(13) . . . . ?
B1 N4 C5 C4 174.1(10) . . . . ?
B1 N5 C6 C7 178.1(9) . . . . ?
B1 N7 C9 C10 174.7(11) . . . . ?
